data_7132897
loop_
_publ_author_name
'Agou, Tomohiro'
'Kuroiwa, Shunsuke'
'Fukumoto, Hiroki'
'Nabeshima, Tatsuya'

_publ_section_title
;
 Synthesis and optical properties of antimony(V) complexes of a trianionic
 N<sub>2</sub>O<sub>2</sub>-type tetradentate dipyrrin ligand.
;
_journal_issue 34
_journal_name_full 'Chemical communications (Cambridge, England)'
_journal_page_first 4557
_journal_page_last 4560
_journal_paper_doi 10.1039/d4cc00630e
_journal_volume 60
_journal_year 2024
_chemical_formula_moiety 'C46 H56 Cl N2 O3 Sb, C3 H6 O'
_chemical_formula_sum 'C49 H62 Cl N2 O4 Sb'
_chemical_formula_weight 900.20
_space_group_crystal_system monoclinic
_space_group_IT_number 14
_space_group_name_Hall '-P 2ybc'
_space_group_name_H-M_alt 'P 1 21/c 1'
_atom_sites_solution_hydrogens mixed
_atom_sites_solution_primary dual
_audit_creation_date 2024-02-27
_audit_creation_method
;
Olex2 1.5
(compiled 2023.08.24 svn.re1ec1418 for OlexSys, GUI svn.r6817)
;
_audit_update_record
;
2024-02-27 deposited with the CCDC.	2024-03-22 downloaded from the CCDC.
;
_cell_angle_alpha 90
_cell_angle_beta 100.297(3)
_cell_angle_gamma 90
_cell_formula_units_Z 4
_cell_length_a 24.3993(6)
_cell_length_b 16.8320(4)
_cell_length_c 11.6630(3)
_cell_measurement_reflns_used 45334
_cell_measurement_temperature 173.15
_cell_measurement_theta_max 30.3380
_cell_measurement_theta_min 2.0110
_cell_volume 4712.7(2)
_computing_cell_refinement 'CrysAlisPro 1.171.42.49 (Rigaku OD, 2022)'
_computing_data_collection 'CrysAlisPro 1.171.42.49 (Rigaku OD, 2022)'
_computing_data_reduction 'CrysAlisPro 1.171.42.49 (Rigaku OD, 2022)'
_computing_molecular_graphics 'Olex2 1.5 (Dolomanov et al., 2009)'
_computing_publication_material 'Olex2 1.5 (Dolomanov et al., 2009)'
_computing_structure_refinement 'SHELXL 2018/3 (Sheldrick, 2015)'
_computing_structure_solution 'SHELXT 2018/2 (Sheldrick, 2018)'
_diffrn_ambient_temperature 173.15
_diffrn_measured_fraction_theta_full 1.000
_diffrn_measured_fraction_theta_max 1.000
_diffrn_measurement_details
;
List of Runs (angles in degrees, time in seconds):

  # Type    Start    End  Width  t~exp~   \w     \q     \k     \f   Frames
#--------------------------------------------------------------------------
  1  \w   -105.00  75.00   0.50   10.00    --  -15.00  45.00   0.00  360
  2  \w   -105.00  75.00   0.50   10.00    --  -15.00  45.00 270.00  360
  3  \w   -105.00  75.00   0.50   10.00    --  -15.00  45.00  90.00  360
  4  \w   -105.00  75.00   0.50   10.00    --  -15.00  45.00 180.00  360
;
_diffrn_measurement_device 'abstract diffractometer'
_diffrn_measurement_device_type 'dtrek-CrysAlisPro-abstract goniometer imported rigaku-d*trek images'
_diffrn_measurement_method '\w scans'
_diffrn_radiation_type MoK\a
_diffrn_radiation_wavelength 0.71073
_diffrn_reflns_av_R_equivalents 0.0352
_diffrn_reflns_av_unetI/netI 0.0170
_diffrn_reflns_Laue_measured_fraction_full 1.000
_diffrn_reflns_Laue_measured_fraction_max 1.000
_diffrn_reflns_limit_h_max 30
_diffrn_reflns_limit_h_min -30
_diffrn_reflns_limit_k_max 21
_diffrn_reflns_limit_k_min -21
_diffrn_reflns_limit_l_max 14
_diffrn_reflns_limit_l_min -14
_diffrn_reflns_number 76821
_diffrn_reflns_point_group_measured_fraction_full 1.000
_diffrn_reflns_point_group_measured_fraction_max 1.000
_diffrn_reflns_theta_full 25.242
_diffrn_reflns_theta_max 26.372
_diffrn_reflns_theta_min 1.697
_exptl_absorpt_coefficient_mu 0.685
_exptl_absorpt_correction_T_max 1.00000
_exptl_absorpt_correction_T_min 0.79595
_exptl_absorpt_correction_type multi-scan
_exptl_absorpt_process_details
;
CrysAlisPro 1.171.42.49 (Rigaku Oxford Diffraction, 2022)
Empirical absorption correction using spherical harmonics,
implemented in SCALE3 ABSPACK scaling algorithm.
;
_exptl_crystal_colour 'metallic dark green'
_exptl_crystal_colour_lustre metallic
_exptl_crystal_colour_modifier dark
_exptl_crystal_colour_primary green
_exptl_crystal_density_diffrn 1.269
_exptl_crystal_description block
_exptl_crystal_F_000 1880
_exptl_crystal_recrystallization_method 'Re-crystallisation from solvent: acetone'
_exptl_crystal_size_max 0.238
_exptl_crystal_size_mid 0.158
_exptl_crystal_size_min 0.138
_refine_diff_density_max 0.496
_refine_diff_density_min -0.320
_refine_diff_density_rms 0.058
_refine_ls_extinction_method none
_refine_ls_goodness_of_fit_ref 1.043
_refine_ls_hydrogen_treatment constr
_refine_ls_matrix_type full
_refine_ls_number_parameters 601
_refine_ls_number_reflns 9643
_refine_ls_number_restraints 131
_refine_ls_restrained_S_all 1.055
_refine_ls_R_factor_all 0.0317
_refine_ls_R_factor_gt 0.0273
_refine_ls_shift/su_max 0.004
_refine_ls_shift/su_mean 0.000
_refine_ls_structure_factor_coef Fsqd
_refine_ls_weighting_details 'w=1/[\s^2^(Fo^2^)+(0.0377P)^2^+2.6904P] where P=(Fo^2^+2Fc^2^)/3'
_refine_ls_weighting_scheme calc
_refine_ls_wR_factor_gt 0.0695
_refine_ls_wR_factor_ref 0.0724
_reflns_Friedel_coverage 0.000
_reflns_number_gt 8679
_reflns_number_total 9643
_reflns_threshold_expression 'I > 2\s(I)'
_cod_data_source_file d4cc00630e2.cif
_cod_data_source_block v231004a_autored
_cod_depositor_comments 'Adding full bibliography for 7132896--7132898.cif.'
_cod_database_code 7132897
_shelx_shelxl_version_number 2018/3
_shelx_space_group_comment
;
The symmetry employed for this shelxl refinement is uniquely defined
by the following loop, which should always be used as a source of
symmetry information in preference to the above space-group names.
They are only intended as comments.
;
_olex2_refinement_description
;
1. Fixed Uiso
 At 1.2 times of:
  All C(H) groups
 At 1.5 times of:
  All C(H,H,H) groups, All O(H) groups
2. Restrained distances
 C42-C43 \\sim C42-C46
 with sigma of 0.02
 C42-C44 \\sim C42-C47
 with sigma of 0.02
 C42-C45 \\sim C42-C48
 with sigma of 0.02
 Sb1-Cl3 \\sim Sb1-Cl2
 with sigma of 0.001
 Sb1-O2 \\sim Sb1-O3
 with sigma of 0.001
 O57-C58 \\sim O57A-C58A
 with sigma of 0.02
 C58-C60 \\sim C58A-C60A
 with sigma of 0.02
 C58-C59 \\sim C58A-C59A
 with sigma of 0.02
 O57-C60 \\sim O57A-C60A
 with sigma of 0.04
 O57-C59 \\sim O57A-C59A
 with sigma of 0.04
 C60-C59 \\sim C60A-C59A
 with sigma of 0.04
3. Uiso/Uaniso restraints and constraints
C46 \\sim C43 \\sim C48 \\sim C44 \\sim C47 \\sim C45: within 1.7A with sigma
of 0.01 and sigma for terminal atoms of 0.01 within 1.7A
O57A \\sim C58A \\sim C60A \\sim C59A: within 2A with sigma of 0.001 and sigma
for terminal atoms of 0.002 within 2A
Cl2 \\sim O2: within 1.7A with sigma of 0.04 and sigma for terminal atoms of
0.08 within 1.7A
Uanis(Cl2) = Uanis(Cl3)
Uanis(O2) = Uanis(O3)
4. Rigid body (RIGU) restrains
 C43, C44, C45
 with sigma for 1-2 distances of 0.004 and sigma for 1-3 distances of 0.004
 C46, C47, C48
 with sigma for 1-2 distances of 0.004 and sigma for 1-3 distances of 0.004
 C46, C43, C42, C44, C47, C45, C48
 with sigma for 1-2 distances of 0.001 and sigma for 1-3 distances of 0.004
 O57, C58, C60, C59
 with sigma for 1-2 distances of 0.004 and sigma for 1-3 distances of 0.004
 O57A, C58A, C60A, C59A
 with sigma for 1-2 distances of 0.004 and sigma for 1-3 distances of 0.004
5. Others
 Sof(C47)=Sof(H47A)=Sof(H47B)=Sof(H47C)=Sof(C46)=Sof(H46A)=Sof(H46B)=Sof(H46C)=
 Sof(C48)=Sof(H48A)=Sof(H48B)=Sof(H48C)=1-FVAR(1)
 Sof(C43)=Sof(H43A)=Sof(H43B)=Sof(H43C)=Sof(C44)=Sof(H44A)=Sof(H44B)=Sof(H44C)=
 Sof(C45)=Sof(H45A)=Sof(H45B)=Sof(H45C)=FVAR(1)
 Sof(O57A)=Sof(C58A)=Sof(C60A)=Sof(H60D)=Sof(H60E)=Sof(H60F)=Sof(C59A)=
 Sof(H59D)=Sof(H59E)=Sof(H59F)=1-FVAR(2)
 Sof(O57)=Sof(C58)=Sof(C60)=Sof(H60A)=Sof(H60B)=Sof(H60C)=Sof(C59)=Sof(H59A)=
 Sof(H59B)=Sof(H59C)=FVAR(2)
 Sof(O2)=Sof(H2)=Sof(Cl3)=1-FVAR(3)
 Sof(Cl2)=Sof(O3)=Sof(H3)=FVAR(3)
6.a Free rotating group:
 O3(H3)
6.b Me refined with riding coordinates:
 C43(H43A,H43B,H43C), C44(H44A,H44B,H44C), C60(H60A,H60B,H60C), C59(H59A,H59B,
 H59C), C45(H45A,H45B,H45C), C47(H47A,H47B,H47C), C46(H46A,H46B,H46C), C48(H48A,
 H48B,H48C), C60A(H60D,H60E,H60F), C59A(H59D,H59E,H59F)
6.c Aromatic/amide H refined with riding coordinates:
 C18(H18), C13(H13), C12(H12), C25(H25), C19(H19), C7(H7), C27(H27), C31(H31),
 C9(H9), C33(H33)
6.d Tetrahedral OH refined with riding coordinates:
 O2(H2)
6.e Idealised Me refined as rotating group:
 C39(H39A,H39B,H39C), C35(H35A,H35B,H35C), C40(H40A,H40B,H40C), C50(H50A,H50B,
 H50C), C52(H52A,H52B,H52C), C41(H41A,H41B,H41C), C54(H54A,H54B,H54C), C51(H51A,
 H51B,H51C), C37(H37A,H37B,H37C), C56(H56A,H56B,H56C), C55(H55A,H55B,H55C),
 C36(H36A,H36B,H36C)
;
_olex2_submission_special_instructions 'No special instructions were received'
_oxdiff_exptl_absorpt_empirical_details
;
Empirical correction (ABSPACK) includes:
- Absorption correction using spherical harmonics
- Frame scaling
- Detector area scaling
;

loop_
_space_group_symop_operation_xyz
'x, y, z'
'-x, y+1/2, -z+1/2'
'-x, -y, -z'
'x, -y-1/2, z-1/2'

loop_
_atom_site_label
_atom_site_type_symbol
_atom_site_fract_x
_atom_site_fract_y
_atom_site_fract_z
_atom_site_U_iso_or_equiv
_atom_site_adp_type
_atom_site_occupancy
_atom_site_site_symmetry_order
_atom_site_calc_flag
_atom_site_refinement_flags_posn
_atom_site_refinement_flags_adp
_atom_site_refinement_flags_occupancy
_atom_site_disorder_assembly
_atom_site_disorder_group
Sb1 Sb 0.75315(2) 0.55689(2) 0.34516(2) 0.02451(5) Uani 1 1 d D . . . .
Cl2 Cl 0.69568(3) 0.48352(4) 0.19665(5) 0.0440(2) Uani 0.950(2) 1 d D U P A 3
O3 O 0.80145(7) 0.61392(11) 0.46410(15) 0.0309(3) Uani 0.950(2) 1 d DG . P A 3
H3 H 0.809811 0.583346 0.524882 0.046 Uiso 0.950(2) 1 d G U P A 3
O4 O 0.81504(5) 0.52997(8) 0.26462(12) 0.0318(3) Uani 1 1 d . . . . .
O22 O 0.76491(5) 0.46203(8) 0.44566(12) 0.0317(3) Uani 1 1 d . . . . .
N21 N 0.68139(6) 0.58259(10) 0.41141(14) 0.0285(3) Uani 1 1 d . . . . .
N15 N 0.74177(6) 0.66256(9) 0.25311(13) 0.0280(3) Uani 1 1 d . . . . .
C17 C 0.64797(7) 0.65030(11) 0.39095(16) 0.0275(4) Uani 1 1 d . . . . .
C16 C 0.65584(7) 0.71259(11) 0.31614(16) 0.0276(4) Uani 1 1 d . . . . .
C14 C 0.69910(8) 0.71870(11) 0.25364(16) 0.0289(4) Uani 1 1 d . . . . .
C11 C 0.77763(8) 0.69173(12) 0.18625(16) 0.0301(4) Uani 1 1 d . . . . .
C5 C 0.84917(8) 0.58125(12) 0.21950(16) 0.0283(4) Uani 1 1 d . . . . .
C18 C 0.60392(8) 0.64107(12) 0.45318(17) 0.0314(4) Uani 1 1 d . . . . .
H18 H 0.575152 0.678543 0.456750 0.038 Uiso 1 1 calc R U . . .
C13 C 0.70953(8) 0.78239(12) 0.18134(18) 0.0350(4) Uani 1 1 d . . . . .
H13 H 0.687032 0.828425 0.164153 0.042 Uiso 1 1 calc R U . . .
C6 C 0.90415(8) 0.55615(11) 0.21591(17) 0.0296(4) Uani 1 1 d . . . . .
C10 C 0.82986(8) 0.65482(12) 0.17086(17) 0.0304(4) Uani 1 1 d . . . . .
C24 C 0.67558(8) 0.44929(11) 0.50661(17) 0.0290(4) Uani 1 1 d . . . . .
C29 C 0.61231(8) 0.77739(11) 0.29644(17) 0.0301(4) Uani 1 1 d . . . . .
C12 C 0.75722(8) 0.76651(13) 0.14065(18) 0.0367(5) Uani 1 1 d . . . . .
H12 H 0.773949 0.799555 0.090566 0.044 Uiso 1 1 calc R U . . .
C20 C 0.65733(8) 0.53090(12) 0.47896(17) 0.0290(4) Uani 1 1 d . . . . .
C30 C 0.56423(8) 0.76502(12) 0.21301(18) 0.0341(4) Uani 1 1 d . . . . .
C23 C 0.72603(8) 0.41665(12) 0.48576(16) 0.0278(4) Uani 1 1 d . . . . .
C25 C 0.63902(8) 0.40072(12) 0.55654(17) 0.0341(4) Uani 1 1 d . . . . .
H25 H 0.604792 0.422572 0.569777 0.041 Uiso 1 1 calc R U . . .
C19 C 0.60979(8) 0.56854(11) 0.50773(18) 0.0322(4) Uani 1 1 d . . . . .
H19 H 0.586041 0.547309 0.556351 0.039 Uiso 1 1 calc R U . . .
C28 C 0.73952(8) 0.33629(11) 0.51445(16) 0.0304(4) Uani 1 1 d . . . . .
C26 C 0.65111(8) 0.32292(12) 0.58674(17) 0.0343(4) Uani 1 1 d . . . . .
C38 C 0.92875(8) 0.47937(12) 0.27511(18) 0.0339(4) Uani 1 1 d . . . . .
C7 C 0.93523(8) 0.60312(12) 0.15302(18) 0.0346(4) Uani 1 1 d . . . . .
H7 H 0.971980 0.586264 0.148879 0.042 Uiso 1 1 calc R U . . .
C53 C 0.61159(9) 0.26941(14) 0.6419(2) 0.0441(5) Uani 1 1 d . . . . .
C27 C 0.70178(9) 0.29250(12) 0.56457(17) 0.0343(4) Uani 1 1 d . . . . .
H27 H 0.710738 0.238828 0.585078 0.041 Uiso 1 1 calc R U . . .
C31 C 0.52421(9) 0.82543(14) 0.1942(2) 0.0419(5) Uani 1 1 d . . . . .
H31 H 0.491408 0.817403 0.137854 0.050 Uiso 1 1 calc R U . . .
C49 C 0.79503(9) 0.29885(13) 0.49545(18) 0.0371(5) Uani 1 1 d . . . . .
C9 C 0.86396(9) 0.69903(13) 0.10777(19) 0.0377(5) Uani 1 1 d . . . . .
H9 H 0.850421 0.747861 0.072849 0.045 Uiso 1 1 calc R U . . .
C39 C 0.89999(10) 0.40815(13) 0.2072(2) 0.0430(5) Uani 1 1 d . . . . .
H39A H 0.913840 0.358750 0.246486 0.064 Uiso 1 1 calc R U . . .
H39B H 0.908111 0.408345 0.127872 0.064 Uiso 1 1 calc R U . . .
H39C H 0.859650 0.411905 0.203834 0.064 Uiso 1 1 calc R U . . .
C8 C 0.91615(9) 0.67328(13) 0.09562(19) 0.0382(5) Uani 1 1 d . . . . .
C35 C 0.55485(9) 0.68934(14) 0.1435(2) 0.0458(5) Uani 1 1 d . . . . .
H35A H 0.586835 0.679379 0.105220 0.069 Uiso 1 1 calc R U . . .
H35B H 0.521034 0.694396 0.084332 0.069 Uiso 1 1 calc R U . . .
H35C H 0.550593 0.644975 0.195580 0.069 Uiso 1 1 calc R U . . .
C34 C 0.62061(9) 0.84922(12) 0.35797(18) 0.0380(5) Uani 1 1 d . . . . .
C40 C 0.92146(10) 0.47622(15) 0.40350(19) 0.0442(5) Uani 1 1 d . . . . .
H40A H 0.881674 0.475037 0.407393 0.066 Uiso 1 1 calc R U . . .
H40B H 0.938584 0.523319 0.444508 0.066 Uiso 1 1 calc R U . . .
H40C H 0.939468 0.428303 0.440297 0.066 Uiso 1 1 calc R U . . .
C33 C 0.57887(10) 0.90746(13) 0.3354(2) 0.0468(6) Uani 1 1 d . . . . .
H33 H 0.583860 0.956178 0.377135 0.056 Uiso 1 1 calc R U . . .
C50 C 0.80258(10) 0.30724(14) 0.36756(19) 0.0448(5) Uani 1 1 d . . . . .
H50A H 0.772004 0.280030 0.316665 0.067 Uiso 1 1 calc R U . . .
H50B H 0.838133 0.283369 0.358042 0.067 Uiso 1 1 calc R U . . .
H50C H 0.802422 0.363641 0.346668 0.067 Uiso 1 1 calc R U . . .
C42 C 0.95249(11) 0.71950(15) 0.0237(2) 0.0528(6) Uani 1 1 d D . . . .
C32 C 0.53077(10) 0.89611(14) 0.2546(2) 0.0470(6) Uani 1 1 d . . . . .
C52 C 0.79683(12) 0.20929(14) 0.5219(2) 0.0566(7) Uani 1 1 d . . . . .
H52A H 0.794981 0.200911 0.604311 0.085 Uiso 1 1 calc R U . . .
H52B H 0.831584 0.186790 0.505144 0.085 Uiso 1 1 calc R U . . .
H52C H 0.765059 0.183096 0.473232 0.085 Uiso 1 1 calc R U . . .
C41 C 0.99177(9) 0.47361(16) 0.2748(2) 0.0511(6) Uani 1 1 d . . . . .
H41A H 1.006858 0.426213 0.318120 0.077 Uiso 1 1 calc R U . . .
H41B H 1.010440 0.521008 0.311897 0.077 Uiso 1 1 calc R U . . .
H41C H 0.998071 0.469954 0.194353 0.077 Uiso 1 1 calc R U . . .
C54 C 0.55815(11) 0.31333(17) 0.6548(3) 0.0657(8) Uani 1 1 d . . . . .
H54A H 0.567354 0.358352 0.708065 0.099 Uiso 1 1 calc R U . . .
H54B H 0.533160 0.276976 0.686233 0.099 Uiso 1 1 calc R U . . .
H54C H 0.539710 0.332805 0.578435 0.099 Uiso 1 1 calc R U . . .
O57 O 0.8517(2) 0.5450(2) 0.6840(3) 0.0831(14) Uani 0.737(10) 1 d D . P B 1
C51 C 0.84334(9) 0.33825(16) 0.5777(2) 0.0502(6) Uani 1 1 d . . . . .
H51A H 0.843407 0.395404 0.561690 0.075 Uiso 1 1 calc R U . . .
H51B H 0.878639 0.314960 0.565359 0.075 Uiso 1 1 calc R U . . .
H51C H 0.838886 0.329597 0.658596 0.075 Uiso 1 1 calc R U . . .
C37 C 0.67229(11) 0.86464(15) 0.4463(2) 0.0528(6) Uani 1 1 d . . . . .
H37A H 0.672736 0.829640 0.513626 0.079 Uiso 1 1 calc R U . . .
H37B H 0.672662 0.920174 0.471690 0.079 Uiso 1 1 calc R U . . .
H37C H 0.705217 0.854177 0.411298 0.079 Uiso 1 1 calc R U . . .
C56 C 0.59561(11) 0.19623(16) 0.5637(3) 0.0610(7) Uani 1 1 d . . . . .
H56A H 0.578412 0.213685 0.485331 0.092 Uiso 1 1 calc R U . . .
H56B H 0.569141 0.163353 0.596699 0.092 Uiso 1 1 calc R U . . .
H56C H 0.629112 0.165105 0.559260 0.092 Uiso 1 1 calc R U . . .
C55 C 0.64147(12) 0.24096(18) 0.7617(2) 0.0624(7) Uani 1 1 d . . . . .
H55A H 0.673990 0.209065 0.752427 0.094 Uiso 1 1 calc R U . . .
H55B H 0.615930 0.208584 0.798134 0.094 Uiso 1 1 calc R U . . .
H55C H 0.653585 0.287037 0.811135 0.094 Uiso 1 1 calc R U . . .
C36 C 0.48616(13) 0.96076(18) 0.2318(3) 0.0733(9) Uani 1 1 d . . . . .
H36A H 0.496777 1.000340 0.178186 0.110 Uiso 1 1 calc R U . . .
H36B H 0.482705 0.986536 0.305558 0.110 Uiso 1 1 calc R U . . .
H36C H 0.450396 0.936868 0.197209 0.110 Uiso 1 1 calc R U . . .
C43 C 0.9309(2) 0.8000(3) -0.0143(5) 0.0626(14) Uani 0.642(4) 1 d D U P C 1
H43A H 0.922319 0.829274 0.053001 0.094 Uiso 0.642(4) 1 calc R U P C 1
H43B H 0.959210 0.829015 -0.047491 0.094 Uiso 0.642(4) 1 calc R U P C 1
H43C H 0.897052 0.794699 -0.073209 0.094 Uiso 0.642(4) 1 calc R U P C 1
C58 C 0.8344(2) 0.5166(3) 0.7649(4) 0.0696(13) Uani 0.737(10) 1 d D . P B 1
C44 C 1.01183(17) 0.7363(3) 0.1111(5) 0.0711(13) Uani 0.642(4) 1 d D U P C 1
H44A H 1.005356 0.769864 0.175981 0.107 Uiso 0.642(4) 1 calc R U P C 1
H44B H 1.028219 0.685681 0.141488 0.107 Uiso 0.642(4) 1 calc R U P C 1
H44C H 1.037377 0.763316 0.067978 0.107 Uiso 0.642(4) 1 calc R U P C 1
C60 C 0.8732(2) 0.4761(4) 0.8603(5) 0.089(2) Uani 0.737(10) 1 d D . P B 1
H60A H 0.852222 0.456590 0.918831 0.133 Uiso 0.737(10) 1 calc R U P B 1
H60B H 0.891116 0.431358 0.828054 0.133 Uiso 0.737(10) 1 calc R U P B 1
H60C H 0.901634 0.513860 0.896659 0.133 Uiso 0.737(10) 1 calc R U P B 1
C59 C 0.7741(3) 0.5112(6) 0.7661(7) 0.110(3) Uani 0.737(10) 1 d D . P B 1
H59A H 0.768292 0.486425 0.839037 0.165 Uiso 0.737(10) 1 calc R U P B 1
H59B H 0.757840 0.564611 0.760078 0.165 Uiso 0.737(10) 1 calc R U P B 1
H59C H 0.756115 0.478948 0.700009 0.165 Uiso 0.737(10) 1 calc R U P B 1
C45 C 0.9671(3) 0.6690(3) -0.0696(5) 0.0814(16) Uani 0.642(4) 1 d D U P C 1
H45A H 0.980823 0.617581 -0.036933 0.122 Uiso 0.642(4) 1 calc R U P C 1
H45B H 0.934062 0.660772 -0.129773 0.122 Uiso 0.642(4) 1 calc R U P C 1
H45C H 0.996219 0.695088 -0.104056 0.122 Uiso 0.642(4) 1 calc R U P C 1
C47 C 1.0064(4) 0.6812(6) 0.0146(10) 0.075(2) Uani 0.358(4) 1 d D U P C 2
H47A H 1.000013 0.625371 -0.007528 0.112 Uiso 0.358(4) 1 calc R U P C 2
H47B H 1.023204 0.708658 -0.044691 0.112 Uiso 0.358(4) 1 calc R U P C 2
H47C H 1.031592 0.684397 0.089989 0.112 Uiso 0.358(4) 1 calc R U P C 2
C46 C 0.9548(5) 0.8014(5) 0.0554(11) 0.075(3) Uani 0.358(4) 1 d D U P C 2
H46A H 0.917204 0.820529 0.058847 0.113 Uiso 0.358(4) 1 calc R U P C 2
H46B H 0.978627 0.807917 0.131942 0.113 Uiso 0.358(4) 1 calc R U P C 2
H46C H 0.970239 0.832178 -0.002739 0.113 Uiso 0.358(4) 1 calc R U P C 2
C48 C 0.9168(4) 0.7152(7) -0.1120(7) 0.089(3) Uani 0.358(4) 1 d D U P C 2
H48A H 0.914005 0.659741 -0.138211 0.133 Uiso 0.358(4) 1 calc R U P C 2
H48B H 0.879389 0.736836 -0.114124 0.133 Uiso 0.358(4) 1 calc R U P C 2
H48C H 0.936123 0.746339 -0.163639 0.133 Uiso 0.358(4) 1 calc R U P C 2
O57A O 0.8076(11) 0.5442(7) 0.6899(10) 0.127(5) Uani 0.263(10) 1 d D U P B 2
C58A C 0.8057(13) 0.5142(19) 0.7832(18) 0.128(5) Uani 0.263(10) 1 d D U P B 2
C60A C 0.7534(9) 0.4690(12) 0.8006(15) 0.129(5) Uani 0.263(10) 1 d D U P B 2
H60D H 0.758504 0.448353 0.880348 0.193 Uiso 0.263(10) 1 calc R U P B 2
H60E H 0.721301 0.504972 0.787144 0.193 Uiso 0.263(10) 1 calc R U P B 2
H60F H 0.746805 0.424671 0.745283 0.193 Uiso 0.263(10) 1 calc R U P B 2
C59A C 0.8500(11) 0.5141(13) 0.8887(15) 0.129(5) Uani 0.263(10) 1 d D U P B 2
H59D H 0.836904 0.485152 0.951516 0.194 Uiso 0.263(10) 1 calc R U P B 2
H59E H 0.883437 0.488150 0.870760 0.194 Uiso 0.263(10) 1 calc R U P B 2
H59F H 0.858925 0.568949 0.913406 0.194 Uiso 0.263(10) 1 calc R U P B 2
O2 O 0.7010(9) 0.523(2) 0.2120(15) 0.0309(3) Uani 0.050(2) 1 d D U P A 4
H2 H 0.697955 0.473478 0.212832 0.046 Uiso 0.050(2) 1 calc R U P A 4
Cl3 Cl 0.8164(6) 0.6243(10) 0.4910(11) 0.0440(2) Uani 0.050(2) 1 d D . P A 4

loop_
_atom_site_aniso_label
_atom_site_aniso_U_11
_atom_site_aniso_U_22
_atom_site_aniso_U_33
_atom_site_aniso_U_23
_atom_site_aniso_U_13
_atom_site_aniso_U_12
Sb1 0.02378(7) 0.02568(7) 0.02551(7) 0.00288(4) 0.00829(5) 0.00207(4)
Cl2 0.0470(3) 0.0428(4) 0.0402(3) -0.0031(3) 0.0020(2) -0.0063(3)
O3 0.0305(9) 0.0340(8) 0.0259(9) -0.0067(7) -0.0015(7) -0.0043(7)
O4 0.0321(7) 0.0300(7) 0.0377(8) 0.0024(6) 0.0178(6) 0.0030(6)
O22 0.0277(7) 0.0307(7) 0.0384(8) 0.0107(6) 0.0105(6) 0.0041(5)
N21 0.0271(8) 0.0295(8) 0.0309(8) 0.0062(7) 0.0107(6) 0.0042(6)
N15 0.0266(8) 0.0296(8) 0.0291(8) 0.0055(6) 0.0089(6) 0.0038(6)
C17 0.0251(9) 0.0282(9) 0.0300(9) 0.0013(7) 0.0072(7) 0.0033(7)
C16 0.0253(9) 0.0281(9) 0.0291(9) 0.0010(7) 0.0042(7) 0.0028(7)
C14 0.0284(9) 0.0289(9) 0.0296(10) 0.0046(7) 0.0057(7) 0.0040(7)
C11 0.0302(9) 0.0329(10) 0.0290(10) 0.0042(8) 0.0101(8) -0.0005(8)
C5 0.0299(9) 0.0332(10) 0.0236(9) -0.0021(7) 0.0097(7) -0.0015(8)
C18 0.0283(9) 0.0312(10) 0.0367(11) -0.0001(8) 0.0114(8) 0.0033(8)
C13 0.0346(10) 0.0314(10) 0.0402(11) 0.0096(9) 0.0102(9) 0.0053(8)
C6 0.0301(10) 0.0311(10) 0.0286(10) -0.0057(7) 0.0077(8) -0.0003(7)
C10 0.0293(9) 0.0338(10) 0.0298(10) 0.0012(8) 0.0096(8) 0.0016(8)
C24 0.0283(9) 0.0313(10) 0.0284(10) 0.0051(7) 0.0077(8) 0.0019(7)
C29 0.0291(9) 0.0305(10) 0.0333(10) 0.0076(8) 0.0128(8) 0.0049(8)
C12 0.0358(10) 0.0372(11) 0.0395(11) 0.0130(9) 0.0136(9) 0.0037(8)
C20 0.0273(9) 0.0311(10) 0.0301(10) 0.0033(8) 0.0097(8) 0.0002(8)
C30 0.0276(9) 0.0380(11) 0.0390(11) 0.0104(9) 0.0123(8) 0.0017(8)
C23 0.0298(9) 0.0319(9) 0.0225(9) 0.0045(7) 0.0064(7) 0.0011(8)
C25 0.0313(10) 0.0374(11) 0.0355(11) 0.0087(9) 0.0111(8) 0.0037(8)
C19 0.0310(10) 0.0337(10) 0.0355(11) 0.0033(8) 0.0157(8) 0.0011(8)
C28 0.0350(10) 0.0327(10) 0.0243(9) 0.0048(7) 0.0077(8) 0.0047(8)
C26 0.0369(10) 0.0358(11) 0.0313(10) 0.0100(8) 0.0088(8) -0.0008(8)
C38 0.0311(10) 0.0350(11) 0.0367(11) 0.0017(8) 0.0091(8) 0.0045(8)
C7 0.0292(10) 0.0381(11) 0.0394(11) -0.0038(9) 0.0143(8) 0.0003(8)
C53 0.0409(12) 0.0438(12) 0.0504(13) 0.0210(10) 0.0157(10) 0.0019(10)
C27 0.0420(11) 0.0303(10) 0.0311(10) 0.0083(8) 0.0083(8) 0.0055(8)
C31 0.0296(10) 0.0477(13) 0.0500(13) 0.0186(10) 0.0118(9) 0.0073(9)
C49 0.0408(11) 0.0380(11) 0.0354(11) 0.0107(9) 0.0144(9) 0.0122(9)
C9 0.0400(11) 0.0349(11) 0.0425(12) 0.0078(9) 0.0190(9) 0.0044(9)
C39 0.0485(13) 0.0349(11) 0.0477(13) -0.0048(10) 0.0143(10) 0.0026(10)
C8 0.0383(11) 0.0376(11) 0.0436(12) 0.0015(9) 0.0204(9) -0.0010(9)
C35 0.0374(11) 0.0487(13) 0.0489(13) 0.0003(11) 0.0011(10) 0.0008(10)
C34 0.0431(11) 0.0357(11) 0.0375(11) 0.0052(9) 0.0134(9) 0.0064(9)
C40 0.0461(13) 0.0496(13) 0.0359(12) 0.0056(10) 0.0046(10) 0.0085(10)
C33 0.0600(15) 0.0317(11) 0.0536(14) 0.0041(10) 0.0236(12) 0.0087(10)
C50 0.0514(13) 0.0476(13) 0.0408(12) 0.0074(10) 0.0228(10) 0.0130(10)
C42 0.0536(13) 0.0452(12) 0.0710(15) 0.0091(11) 0.0420(11) 0.0005(10)
C32 0.0427(12) 0.0414(13) 0.0616(15) 0.0194(11) 0.0222(11) 0.0155(10)
C52 0.0701(17) 0.0432(13) 0.0647(16) 0.0182(12) 0.0344(14) 0.0246(12)
C41 0.0355(12) 0.0551(14) 0.0642(16) 0.0140(12) 0.0127(11) 0.0127(11)
C54 0.0513(15) 0.0608(17) 0.095(2) 0.0359(16) 0.0388(15) 0.0044(13)
O57 0.102(3) 0.084(2) 0.0538(18) 0.0163(15) -0.0111(18) -0.010(2)
C51 0.0394(12) 0.0640(16) 0.0470(13) 0.0094(12) 0.0067(10) 0.0159(11)
C37 0.0619(16) 0.0441(13) 0.0498(14) -0.0092(11) 0.0030(12) 0.0001(11)
C56 0.0547(15) 0.0542(15) 0.0734(18) 0.0154(13) 0.0095(13) -0.0152(12)
C55 0.0641(16) 0.0736(18) 0.0527(15) 0.0303(14) 0.0196(13) -0.0041(14)
C36 0.0612(18) 0.0556(16) 0.106(3) 0.0241(17) 0.0236(17) 0.0296(14)
C43 0.055(3) 0.055(2) 0.087(4) 0.028(2) 0.039(3) 0.0018(19)
C58 0.091(3) 0.058(3) 0.053(3) -0.001(2) -0.003(2) -0.004(2)
C44 0.049(2) 0.063(3) 0.107(3) 0.016(2) 0.0309(18) -0.0131(19)
C60 0.084(3) 0.105(5) 0.070(3) 0.032(3) -0.007(2) -0.015(3)
C59 0.107(4) 0.114(6) 0.107(5) -0.001(5) 0.015(4) 0.028(4)
C45 0.109(4) 0.072(3) 0.082(3) -0.004(2) 0.068(3) -0.010(3)
C47 0.060(3) 0.077(4) 0.103(5) 0.026(4) 0.056(3) 0.011(3)
C46 0.084(6) 0.051(3) 0.106(7) -0.002(4) 0.060(5) -0.014(4)
C48 0.093(5) 0.119(7) 0.064(3) 0.024(4) 0.039(3) -0.031(5)
O57A 0.216(15) 0.092(6) 0.067(5) 0.023(4) 0.010(7) -0.009(7)
C58A 0.215(15) 0.094(6) 0.069(5) 0.024(4) 0.009(7) -0.009(7)
C60A 0.215(15) 0.095(6) 0.070(5) 0.023(4) 0.008(7) -0.008(7)
C59A 0.215(15) 0.095(6) 0.071(5) 0.023(4) 0.008(7) -0.010(7)
O2 0.0305(9) 0.0340(8) 0.0259(9) -0.0067(7) -0.0015(7) -0.0043(7)
Cl3 0.0470(3) 0.0428(4) 0.0402(3) -0.0031(3) 0.0020(2) -0.0063(3)

loop_
_atom_type_symbol
_atom_type_description
_atom_type_scat_dispersion_real
_atom_type_scat_dispersion_imag
_atom_type_scat_source
C C 0.0033 0.0016 'International Tables Vol C Tables 4.2.6.8 and 6.1.1.4'
H H 0.0000 0.0000 'International Tables Vol C Tables 4.2.6.8 and 6.1.1.4'
Cl Cl 0.1484 0.1585 'International Tables Vol C Tables 4.2.6.8 and 6.1.1.4'
N N 0.0061 0.0033 'International Tables Vol C Tables 4.2.6.8 and 6.1.1.4'
O O 0.0106 0.0060 'International Tables Vol C Tables 4.2.6.8 and 6.1.1.4'
Sb Sb -0.5866 1.5461 'International Tables Vol C Tables 4.2.6.8 and 6.1.1.4'

loop_
_geom_angle_atom_site_label_1
_geom_angle_atom_site_label_2
_geom_angle_atom_site_label_3
_geom_angle
_geom_angle_site_symmetry_1
_geom_angle_site_symmetry_3
_geom_angle_publ_flag
O3 Sb1 Cl2 178.15(5) . . ?
O3 Sb1 O4 92.06(7) . . ?
O3 Sb1 O22 88.28(7) . . ?
O3 Sb1 N21 94.40(7) . . ?
O3 Sb1 N15 87.31(7) . . ?
O4 Sb1 Cl2 86.30(4) . . ?
O4 Sb1 O22 93.14(5) . . ?
O4 Sb1 N21 173.12(6) . . ?
O4 Sb1 N15 89.63(6) . . ?
O4 Sb1 Cl3 89.8(4) . . ?
O22 Sb1 Cl2 90.96(4) . . ?
O22 Sb1 N21 89.44(6) . . ?
O22 Sb1 N15 174.87(6) . . ?
O22 Sb1 Cl3 87.4(4) . . ?
N21 Sb1 Cl2 87.27(5) . . ?
N21 Sb1 Cl3 96.7(4) . . ?
N15 Sb1 Cl2 93.53(5) . . ?
N15 Sb1 N21 88.30(6) . . ?
N15 Sb1 Cl3 88.3(4) . . ?
O2 Sb1 O4 90.0(8) . . ?
O2 Sb1 O22 104.3(10) . . ?
O2 Sb1 N21 83.1(8) . . ?
O2 Sb1 N15 79.9(10) . . ?
O2 Sb1 Cl3 168.3(11) . . ?
Sb1 O3 H3 108.6 . . ?
C5 O4 Sb1 127.58(12) . . ?
C23 O22 Sb1 128.40(11) . . ?
C17 N21 Sb1 127.60(12) . . ?
C20 N21 Sb1 123.73(12) . . ?
C20 N21 C17 108.56(15) . . ?
C14 N15 Sb1 127.26(12) . . ?
C11 N15 Sb1 124.45(12) . . ?
C11 N15 C14 108.17(15) . . ?
N21 C17 C16 125.23(16) . . ?
N21 C17 C18 107.33(16) . . ?
C16 C17 C18 127.32(17) . . ?
C17 C16 C29 117.69(16) . . ?
C14 C16 C17 125.76(17) . . ?
C14 C16 C29 116.48(16) . . ?
N15 C14 C13 107.11(16) . . ?
C16 C14 N15 125.78(17) . . ?
C16 C14 C13 127.10(17) . . ?
N15 C11 C10 125.57(17) . . ?
N15 C11 C12 108.37(16) . . ?
C12 C11 C10 125.94(17) . . ?
O4 C5 C6 117.95(17) . . ?
O4 C5 C10 121.79(16) . . ?
C10 C5 C6 120.13(17) . . ?
C17 C18 H18 125.9 . . ?
C19 C18 C17 108.11(17) . . ?
C19 C18 H18 125.9 . . ?
C14 C13 H13 125.8 . . ?
C12 C13 C14 108.39(17) . . ?
C12 C13 H13 125.8 . . ?
C5 C6 C38 122.32(17) . . ?
C7 C6 C5 117.06(18) . . ?
C7 C6 C38 120.59(17) . . ?
C5 C10 C11 124.23(17) . . ?
C5 C10 C9 119.08(17) . . ?
C9 C10 C11 116.60(17) . . ?
C23 C24 C20 124.72(17) . . ?
C23 C24 C25 118.82(17) . . ?
C25 C24 C20 116.45(17) . . ?
C30 C29 C16 118.52(18) . . ?
C30 C29 C34 120.70(18) . . ?
C34 C29 C16 120.75(18) . . ?
C11 C12 H12 126.0 . . ?
C13 C12 C11 107.94(17) . . ?
C13 C12 H12 126.0 . . ?
N21 C20 C24 125.23(17) . . ?
N21 C20 C19 107.77(16) . . ?
C19 C20 C24 126.80(17) . . ?
C29 C30 C31 118.4(2) . . ?
C29 C30 C35 121.88(18) . . ?
C31 C30 C35 119.7(2) . . ?
O22 C23 C24 121.58(17) . . ?
O22 C23 C28 117.95(16) . . ?
C24 C23 C28 120.31(17) . . ?
C24 C25 H25 118.8 . . ?
C26 C25 C24 122.37(18) . . ?
C26 C25 H25 118.8 . . ?
C18 C19 C20 108.11(17) . . ?
C18 C19 H19 125.9 . . ?
C20 C19 H19 125.9 . . ?
C23 C28 C49 121.85(17) . . ?
C27 C28 C23 117.55(17) . . ?
C27 C28 C49 120.56(17) . . ?
C25 C26 C53 122.81(18) . . ?
C25 C26 C27 117.13(18) . . ?
C27 C26 C53 120.06(18) . . ?
C6 C38 C40 111.23(17) . . ?
C6 C38 C41 111.22(17) . . ?
C39 C38 C6 108.60(17) . . ?
C39 C38 C40 110.68(18) . . ?
C39 C38 C41 108.30(18) . . ?
C40 C38 C41 106.77(18) . . ?
C6 C7 H7 117.7 . . ?
C6 C7 C8 124.54(18) . . ?
C8 C7 H7 117.7 . . ?
C54 C53 C26 111.50(18) . . ?
C54 C53 C56 108.3(2) . . ?
C54 C53 C55 109.7(2) . . ?
C56 C53 C26 109.30(19) . . ?
C55 C53 C26 109.39(19) . . ?
C55 C53 C56 108.6(2) . . ?
C28 C27 C26 123.81(18) . . ?
C28 C27 H27 118.1 . . ?
C26 C27 H27 118.1 . . ?
C30 C31 H31 118.9 . . ?
C32 C31 C30 122.2(2) . . ?
C32 C31 H31 118.9 . . ?
C50 C49 C28 111.15(16) . . ?
C52 C49 C28 111.42(18) . . ?
C52 C49 C50 106.26(18) . . ?
C51 C49 C28 109.26(17) . . ?
C51 C49 C50 110.76(19) . . ?
C51 C49 C52 107.9(2) . . ?
C10 C9 H9 119.1 . . ?
C8 C9 C10 121.89(19) . . ?
C8 C9 H9 119.1 . . ?
C38 C39 H39A 109.5 . . ?
C38 C39 H39B 109.5 . . ?
C38 C39 H39C 109.5 . . ?
H39A C39 H39B 109.5 . . ?
H39A C39 H39C 109.5 . . ?
H39B C39 H39C 109.5 . . ?
C7 C8 C42 120.97(19) . . ?
C9 C8 C7 116.91(18) . . ?
C9 C8 C42 122.1(2) . . ?
C30 C35 H35A 109.5 . . ?
C30 C35 H35B 109.5 . . ?
C30 C35 H35C 109.5 . . ?
H35A C35 H35B 109.5 . . ?
H35A C35 H35C 109.5 . . ?
H35B C35 H35C 109.5 . . ?
C29 C34 C33 118.2(2) . . ?
C29 C34 C37 121.81(19) . . ?
C33 C34 C37 120.0(2) . . ?
C38 C40 H40A 109.5 . . ?
C38 C40 H40B 109.5 . . ?
C38 C40 H40C 109.5 . . ?
H40A C40 H40B 109.5 . . ?
H40A C40 H40C 109.5 . . ?
H40B C40 H40C 109.5 . . ?
C34 C33 H33 119.0 . . ?
C32 C33 C34 122.0(2) . . ?
C32 C33 H33 119.0 . . ?
C49 C50 H50A 109.5 . . ?
C49 C50 H50B 109.5 . . ?
C49 C50 H50C 109.5 . . ?
H50A C50 H50B 109.5 . . ?
H50A C50 H50C 109.5 . . ?
H50B C50 H50C 109.5 . . ?
C8 C42 C44 106.2(2) . . ?
C8 C42 C48 104.0(3) . . ?
C43 C42 C8 114.5(2) . . ?
C43 C42 C44 104.7(3) . . ?
C45 C42 C8 110.5(3) . . ?
C45 C42 C43 115.1(4) . . ?
C45 C42 C44 104.8(4) . . ?
C47 C42 C8 115.1(4) . . ?
C47 C42 C48 103.4(6) . . ?
C46 C42 C8 110.4(4) . . ?
C46 C42 C47 116.3(7) . . ?
C46 C42 C48 106.2(7) . . ?
C31 C32 C33 118.4(2) . . ?
C31 C32 C36 120.8(2) . . ?
C33 C32 C36 120.8(2) . . ?
C49 C52 H52A 109.5 . . ?
C49 C52 H52B 109.5 . . ?
C49 C52 H52C 109.5 . . ?
H52A C52 H52B 109.5 . . ?
H52A C52 H52C 109.5 . . ?
H52B C52 H52C 109.5 . . ?
C38 C41 H41A 109.5 . . ?
C38 C41 H41B 109.5 . . ?
C38 C41 H41C 109.5 . . ?
H41A C41 H41B 109.5 . . ?
H41A C41 H41C 109.5 . . ?
H41B C41 H41C 109.5 . . ?
C53 C54 H54A 109.5 . . ?
C53 C54 H54B 109.5 . . ?
C53 C54 H54C 109.5 . . ?
H54A C54 H54B 109.5 . . ?
H54A C54 H54C 109.5 . . ?
H54B C54 H54C 109.5 . . ?
C49 C51 H51A 109.5 . . ?
C49 C51 H51B 109.5 . . ?
C49 C51 H51C 109.5 . . ?
H51A C51 H51B 109.5 . . ?
H51A C51 H51C 109.5 . . ?
H51B C51 H51C 109.5 . . ?
C34 C37 H37A 109.5 . . ?
C34 C37 H37B 109.5 . . ?
C34 C37 H37C 109.5 . . ?
H37A C37 H37B 109.5 . . ?
H37A C37 H37C 109.5 . . ?
H37B C37 H37C 109.5 . . ?
C53 C56 H56A 109.5 . . ?
C53 C56 H56B 109.5 . . ?
C53 C56 H56C 109.5 . . ?
H56A C56 H56B 109.5 . . ?
H56A C56 H56C 109.5 . . ?
H56B C56 H56C 109.5 . . ?
C53 C55 H55A 109.5 . . ?
C53 C55 H55B 109.5 . . ?
C53 C55 H55C 109.5 . . ?
H55A C55 H55B 109.5 . . ?
H55A C55 H55C 109.5 . . ?
H55B C55 H55C 109.5 . . ?
C32 C36 H36A 109.5 . . ?
C32 C36 H36B 109.5 . . ?
C32 C36 H36C 109.5 . . ?
H36A C36 H36B 109.5 . . ?
H36A C36 H36C 109.5 . . ?
H36B C36 H36C 109.5 . . ?
C42 C43 H43A 109.5 . . ?
C42 C43 H43B 109.5 . . ?
C42 C43 H43C 109.5 . . ?
H43A C43 H43B 109.5 . . ?
H43A C43 H43C 109.5 . . ?
H43B C43 H43C 109.5 . . ?
O57 C58 C60 120.2(5) . . ?
O57 C58 C59 121.6(5) . . ?
C59 C58 C60 117.7(5) . . ?
C42 C44 H44A 109.5 . . ?
C42 C44 H44B 109.5 . . ?
C42 C44 H44C 109.5 . . ?
H44A C44 H44B 109.5 . . ?
H44A C44 H44C 109.5 . . ?
H44B C44 H44C 109.5 . . ?
C58 C60 H60A 109.5 . . ?
C58 C60 H60B 109.5 . . ?
C58 C60 H60C 109.5 . . ?
H60A C60 H60B 109.5 . . ?
H60A C60 H60C 109.5 . . ?
H60B C60 H60C 109.5 . . ?
C58 C59 H59A 109.5 . . ?
C58 C59 H59B 109.5 . . ?
C58 C59 H59C 109.5 . . ?
H59A C59 H59B 109.5 . . ?
H59A C59 H59C 109.5 . . ?
H59B C59 H59C 109.5 . . ?
C42 C45 H45A 109.5 . . ?
C42 C45 H45B 109.5 . . ?
C42 C45 H45C 109.5 . . ?
H45A C45 H45B 109.5 . . ?
H45A C45 H45C 109.5 . . ?
H45B C45 H45C 109.5 . . ?
C42 C47 H47A 109.5 . . ?
C42 C47 H47B 109.5 . . ?
C42 C47 H47C 109.5 . . ?
H47A C47 H47B 109.5 . . ?
H47A C47 H47C 109.5 . . ?
H47B C47 H47C 109.5 . . ?
C42 C46 H46A 109.5 . . ?
C42 C46 H46B 109.5 . . ?
C42 C46 H46C 109.5 . . ?
H46A C46 H46B 109.5 . . ?
H46A C46 H46C 109.5 . . ?
H46B C46 H46C 109.5 . . ?
C42 C48 H48A 109.5 . . ?
C42 C48 H48B 109.5 . . ?
C42 C48 H48C 109.5 . . ?
H48A C48 H48B 109.5 . . ?
H48A C48 H48C 109.5 . . ?
H48B C48 H48C 109.5 . . ?
O57A C58A C60A 119.6(18) . . ?
O57A C58A C59A 127(2) . . ?
C59A C58A C60A 113.0(14) . . ?
C58A C60A H60D 109.5 . . ?
C58A C60A H60E 109.5 . . ?
C58A C60A H60F 109.5 . . ?
H60D C60A H60E 109.5 . . ?
H60D C60A H60F 109.5 . . ?
H60E C60A H60F 109.5 . . ?
C58A C59A H59D 109.5 . . ?
C58A C59A H59E 109.5 . . ?
C58A C59A H59F 109.5 . . ?
H59D C59A H59E 109.5 . . ?
H59D C59A H59F 109.5 . . ?
H59E C59A H59F 109.5 . . ?
Sb1 O2 H2 109.5 . . ?

loop_
_geom_bond_atom_site_label_1
_geom_bond_atom_site_label_2
_geom_bond_distance
_geom_bond_site_symmetry_2
_geom_bond_publ_flag
Sb1 Cl2 2.3714(7) . ?
Sb1 O3 1.9104(18) . ?
Sb1 O4 1.9684(12) . ?
Sb1 O22 1.9712(13) . ?
Sb1 N21 2.0817(15) . ?
Sb1 N15 2.0704(15) . ?
Sb1 O2 1.910(2) . ?
Sb1 Cl3 2.3708(12) . ?
O3 H3 0.8703 . ?
O4 C5 1.368(2) . ?
O22 C23 1.364(2) . ?
N21 C17 1.397(2) . ?
N21 C20 1.374(2) . ?
N15 C14 1.407(2) . ?
N15 C11 1.363(2) . ?
C17 C16 1.399(3) . ?
C17 C18 1.409(2) . ?
C16 C14 1.390(3) . ?
C16 C29 1.511(2) . ?
C14 C13 1.415(3) . ?
C11 C10 1.457(3) . ?
C11 C12 1.421(3) . ?
C5 C6 1.414(3) . ?
C5 C10 1.408(3) . ?
C18 H18 0.9500 . ?
C18 C19 1.372(3) . ?
C13 H13 0.9500 . ?
C13 C12 1.359(3) . ?
C6 C38 1.536(3) . ?
C6 C7 1.392(3) . ?
C10 C9 1.417(3) . ?
C24 C20 1.462(3) . ?
C24 C23 1.408(3) . ?
C24 C25 1.410(3) . ?
C29 C30 1.399(3) . ?
C29 C34 1.402(3) . ?
C12 H12 0.9500 . ?
C20 C19 1.414(3) . ?
C30 C31 1.400(3) . ?
C30 C35 1.506(3) . ?
C23 C28 1.418(3) . ?
C25 H25 0.9500 . ?
C25 C26 1.374(3) . ?
C19 H19 0.9500 . ?
C28 C27 1.388(3) . ?
C28 C49 1.545(3) . ?
C26 C53 1.542(3) . ?
C26 C27 1.404(3) . ?
C38 C39 1.536(3) . ?
C38 C40 1.540(3) . ?
C38 C41 1.541(3) . ?
C7 H7 0.9500 . ?
C7 C8 1.396(3) . ?
C53 C54 1.529(3) . ?
C53 C56 1.541(4) . ?
C53 C55 1.532(3) . ?
C27 H27 0.9500 . ?
C31 H31 0.9500 . ?
C31 C32 1.377(3) . ?
C49 C50 1.542(3) . ?
C49 C52 1.538(3) . ?
C49 C51 1.531(3) . ?
C9 H9 0.9500 . ?
C9 C8 1.376(3) . ?
C39 H39A 0.9800 . ?
C39 H39B 0.9800 . ?
C39 H39C 0.9800 . ?
C8 C42 1.537(3) . ?
C35 H35A 0.9800 . ?
C35 H35B 0.9800 . ?
C35 H35C 0.9800 . ?
C34 C33 1.404(3) . ?
C34 C37 1.502(3) . ?
C40 H40A 0.9800 . ?
C40 H40B 0.9800 . ?
C40 H40C 0.9800 . ?
C33 H33 0.9500 . ?
C33 C32 1.381(4) . ?
C50 H50A 0.9800 . ?
C50 H50B 0.9800 . ?
C50 H50C 0.9800 . ?
C42 C43 1.492(5) . ?
C42 C44 1.639(5) . ?
C42 C45 1.474(5) . ?
C42 C47 1.486(7) . ?
C42 C46 1.427(9) . ?
C42 C48 1.666(9) . ?
C32 C36 1.528(3) . ?
C52 H52A 0.9800 . ?
C52 H52B 0.9800 . ?
C52 H52C 0.9800 . ?
C41 H41A 0.9800 . ?
C41 H41B 0.9800 . ?
C41 H41C 0.9800 . ?
C54 H54A 0.9800 . ?
C54 H54B 0.9800 . ?
C54 H54C 0.9800 . ?
O57 C58 1.199(6) . ?
C51 H51A 0.9800 . ?
C51 H51B 0.9800 . ?
C51 H51C 0.9800 . ?
C37 H37A 0.9800 . ?
C37 H37B 0.9800 . ?
C37 H37C 0.9800 . ?
C56 H56A 0.9800 . ?
C56 H56B 0.9800 . ?
C56 H56C 0.9800 . ?
C55 H55A 0.9800 . ?
C55 H55B 0.9800 . ?
C55 H55C 0.9800 . ?
C36 H36A 0.9800 . ?
C36 H36B 0.9800 . ?
C36 H36C 0.9800 . ?
C43 H43A 0.9800 . ?
C43 H43B 0.9800 . ?
C43 H43C 0.9800 . ?
C58 C60 1.490(7) . ?
C58 C59 1.476(8) . ?
C44 H44A 0.9800 . ?
C44 H44B 0.9800 . ?
C44 H44C 0.9800 . ?
C60 H60A 0.9800 . ?
C60 H60B 0.9800 . ?
C60 H60C 0.9800 . ?
C59 H59A 0.9800 . ?
C59 H59B 0.9800 . ?
C59 H59C 0.9800 . ?
C45 H45A 0.9800 . ?
C45 H45B 0.9800 . ?
C45 H45C 0.9800 . ?
C47 H47A 0.9800 . ?
C47 H47B 0.9800 . ?
C47 H47C 0.9800 . ?
C46 H46A 0.9800 . ?
C46 H46B 0.9800 . ?
C46 H46C 0.9800 . ?
C48 H48A 0.9800 . ?
C48 H48B 0.9800 . ?
C48 H48C 0.9800 . ?
O57A C58A 1.208(16) . ?
C58A C60A 1.531(18) . ?
C58A C59A 1.485(18) . ?
C60A H60D 0.9800 . ?
C60A H60E 0.9800 . ?
C60A H60F 0.9800 . ?
C59A H59D 0.9800 . ?
C59A H59E 0.9800 . ?
C59A H59F 0.9800 . ?
O2 H2 0.8400 . ?

loop_
_geom_torsion_atom_site_label_1
_geom_torsion_atom_site_label_2
_geom_torsion_atom_site_label_3
_geom_torsion_atom_site_label_4
_geom_torsion
_geom_torsion_site_symmetry_1
_geom_torsion_site_symmetry_2
_geom_torsion_site_symmetry_3
_geom_torsion_site_symmetry_4
_geom_torsion_publ_flag
Sb1 O4 C5 C6 150.57(14) . . . . ?
Sb1 O4 C5 C10 -33.5(2) . . . . ?
Sb1 O22 C23 C24 -30.1(3) . . . . ?
Sb1 O22 C23 C28 154.51(14) . . . . ?
Sb1 N21 C17 C16 3.1(3) . . . . ?
Sb1 N21 C17 C18 179.49(13) . . . . ?
Sb1 N21 C20 C24 -4.9(3) . . . . ?
Sb1 N21 C20 C19 179.86(13) . . . . ?
Sb1 N15 C14 C16 -0.8(3) . . . . ?
Sb1 N15 C14 C13 177.82(13) . . . . ?
Sb1 N15 C11 C10 -1.5(3) . . . . ?
Sb1 N15 C11 C12 -177.73(13) . . . . ?
O4 C5 C6 C38 -8.4(3) . . . . ?
O4 C5 C6 C7 169.82(17) . . . . ?
O4 C5 C10 C11 14.4(3) . . . . ?
O4 C5 C10 C9 -169.17(18) . . . . ?
O22 C23 C28 C27 174.56(17) . . . . ?
O22 C23 C28 C49 -3.2(3) . . . . ?
N21 C17 C16 C14 -2.5(3) . . . . ?
N21 C17 C16 C29 174.42(18) . . . . ?
N21 C17 C18 C19 -1.4(2) . . . . ?
N21 C20 C19 C18 2.7(2) . . . . ?
N15 C14 C13 C12 -1.3(2) . . . . ?
N15 C11 C10 C5 3.1(3) . . . . ?
N15 C11 C10 C9 -173.41(19) . . . . ?
N15 C11 C12 C13 0.7(2) . . . . ?
C17 N21 C20 C24 171.59(18) . . . . ?
C17 N21 C20 C19 -3.6(2) . . . . ?
C17 C16 C14 N15 1.3(3) . . . . ?
C17 C16 C14 C13 -177.1(2) . . . . ?
C17 C16 C29 C30 -83.3(2) . . . . ?
C17 C16 C29 C34 98.5(2) . . . . ?
C17 C18 C19 C20 -0.8(2) . . . . ?
C16 C17 C18 C19 174.8(2) . . . . ?
C16 C14 C13 C12 177.3(2) . . . . ?
C16 C29 C30 C31 -179.43(17) . . . . ?
C16 C29 C30 C35 0.2(3) . . . . ?
C16 C29 C34 C33 179.58(18) . . . . ?
C16 C29 C34 C37 -0.7(3) . . . . ?
C14 N15 C11 C10 174.73(18) . . . . ?
C14 N15 C11 C12 -1.5(2) . . . . ?
C14 C16 C29 C30 94.0(2) . . . . ?
C14 C16 C29 C34 -84.2(2) . . . . ?
C14 C13 C12 C11 0.4(2) . . . . ?
C11 N15 C14 C16 -176.95(18) . . . . ?
C11 N15 C14 C13 1.7(2) . . . . ?
C11 C10 C9 C8 174.7(2) . . . . ?
C5 C6 C38 C39 70.3(2) . . . . ?
C5 C6 C38 C40 -51.8(3) . . . . ?
C5 C6 C38 C41 -170.65(19) . . . . ?
C5 C6 C7 C8 1.1(3) . . . . ?
C5 C10 C9 C8 -2.0(3) . . . . ?
C18 C17 C16 C14 -178.17(19) . . . . ?
C18 C17 C16 C29 -1.2(3) . . . . ?
C6 C5 C10 C11 -169.73(18) . . . . ?
C6 C5 C10 C9 6.7(3) . . . . ?
C6 C7 C8 C9 3.4(3) . . . . ?
C6 C7 C8 C42 -177.3(2) . . . . ?
C10 C11 C12 C13 -175.5(2) . . . . ?
C10 C5 C6 C38 175.57(18) . . . . ?
C10 C5 C6 C7 -6.2(3) . . . . ?
C10 C9 C8 C7 -2.9(3) . . . . ?
C10 C9 C8 C42 177.8(2) . . . . ?
C24 C20 C19 C18 -172.39(19) . . . . ?
C24 C23 C28 C27 -0.9(3) . . . . ?
C24 C23 C28 C49 -178.61(18) . . . . ?
C24 C25 C26 C53 179.7(2) . . . . ?
C24 C25 C26 C27 -0.7(3) . . . . ?
C29 C16 C14 N15 -175.65(18) . . . . ?
C29 C16 C14 C13 5.9(3) . . . . ?
C29 C30 C31 C32 0.2(3) . . . . ?
C29 C34 C33 C32 -0.6(3) . . . . ?
C12 C11 C10 C5 178.6(2) . . . . ?
C12 C11 C10 C9 2.2(3) . . . . ?
C20 N21 C17 C16 -173.21(18) . . . . ?
C20 N21 C17 C18 3.2(2) . . . . ?
C20 C24 C23 O22 5.6(3) . . . . ?
C20 C24 C23 C28 -179.15(18) . . . . ?
C20 C24 C25 C26 -179.96(19) . . . . ?
C30 C29 C34 C33 1.4(3) . . . . ?
C30 C29 C34 C37 -178.8(2) . . . . ?
C30 C31 C32 C33 0.6(3) . . . . ?
C30 C31 C32 C36 -179.9(2) . . . . ?
C23 C24 C20 N21 11.9(3) . . . . ?
C23 C24 C20 C19 -173.7(2) . . . . ?
C23 C24 C25 C26 0.7(3) . . . . ?
C23 C28 C27 C26 0.9(3) . . . . ?
C23 C28 C49 C50 -56.0(3) . . . . ?
C23 C28 C49 C52 -174.3(2) . . . . ?
C23 C28 C49 C51 66.5(2) . . . . ?
C25 C24 C20 N21 -167.34(19) . . . . ?
C25 C24 C20 C19 7.0(3) . . . . ?
C25 C24 C23 O22 -175.14(17) . . . . ?
C25 C24 C23 C28 0.1(3) . . . . ?
C25 C26 C53 C54 1.4(3) . . . . ?
C25 C26 C53 C56 121.2(2) . . . . ?
C25 C26 C53 C55 -120.0(2) . . . . ?
C25 C26 C27 C28 -0.1(3) . . . . ?
C38 C6 C7 C8 179.39(19) . . . . ?
C7 C6 C38 C39 -107.9(2) . . . . ?
C7 C6 C38 C40 130.0(2) . . . . ?
C7 C6 C38 C41 11.2(3) . . . . ?
C7 C8 C42 C43 -169.5(3) . . . . ?
C7 C8 C42 C44 -54.5(3) . . . . ?
C7 C8 C42 C45 58.6(4) . . . . ?
C7 C8 C42 C47 3.8(6) . . . . ?
C7 C8 C42 C46 -130.3(6) . . . . ?
C7 C8 C42 C48 116.2(5) . . . . ?
C53 C26 C27 C28 179.5(2) . . . . ?
C27 C28 C49 C50 126.3(2) . . . . ?
C27 C28 C49 C52 8.0(3) . . . . ?
C27 C28 C49 C51 -111.1(2) . . . . ?
C27 C26 C53 C54 -178.1(2) . . . . ?
C27 C26 C53 C56 -58.4(3) . . . . ?
C27 C26 C53 C55 60.4(3) . . . . ?
C49 C28 C27 C26 178.65(19) . . . . ?
C9 C8 C42 C43 9.8(4) . . . . ?
C9 C8 C42 C44 124.8(3) . . . . ?
C9 C8 C42 C45 -122.1(4) . . . . ?
C9 C8 C42 C47 -177.0(6) . . . . ?
C9 C8 C42 C46 48.9(7) . . . . ?
C9 C8 C42 C48 -64.6(5) . . . . ?
C35 C30 C31 C32 -179.5(2) . . . . ?
C34 C29 C30 C31 -1.2(3) . . . . ?
C34 C29 C30 C35 178.44(19) . . . . ?
C34 C33 C32 C31 -0.4(3) . . . . ?
C34 C33 C32 C36 -179.9(2) . . . . ?
C37 C34 C33 C32 179.7(2) . . . . ?
